data_4063194
loop_
_publ_author_name
'Johannes Belzner'
'Dirk Sch\"ar'
'Uwe Dehnert'
'Mathias Noltemeyer'

_publ_section_title
;
 Synthesis and Structure of Aryllithium Compounds Containing
 ortho-Directing (Dimethylamino)methyl and Trimethylhydrazino
 Substituents
;
_journal_issue 2
_journal_name_full Organometallics
_journal_page_first 285
_journal_page_last 288
_journal_paper_doi 10.1021/om960858q
_journal_volume 16
_journal_year 1997
_chemical_formula_sum 'C24 H42 Li2 N6'
_chemical_formula_weight 428.52
_chemical_name_common 6
_chemical_name_systematic
; 
 (2-(trimethylhydrazino)phenyl lithium)2 TMEDA 
;
_chemical_temperature_decomposition 438.15
_space_group_IT_number 15
_symmetry_cell_setting monoclinic
_symmetry_space_group_name_Hall '-C 2yc'
_symmetry_space_group_name_H-M 'C 1 2/c 1'
_atom_sites_solution_hydrogens geom
_atom_sites_solution_primary direct
_atom_sites_solution_secondary difmap
_audit_creation_method SHELXL
_cell_angle_alpha 90.00
_cell_angle_beta 110.22(2)
_cell_angle_gamma 90.00
_cell_formula_units_Z 4
_cell_length_a 12.106(2)
_cell_length_b 13.654(3)
_cell_length_c 17.189(3)
_cell_measurement_reflns_used 30
_cell_measurement_temperature 153(2)
_cell_measurement_theta_max 12
_cell_measurement_theta_min 10
_cell_volume 2666.2(9)
_computing_cell_refinement 'Stoe Dif4'
_computing_data_collection 'Stoe Dif4'
_computing_data_reduction 'Stoe Redu4'
_computing_molecular_graphics SHELXTL
_computing_publication_material SHELXTL
_computing_structure_refinement 'SHELXL-93 (Sheldrick, 1993)'
_computing_structure_solution 'SHELXS-86 (Sheldrick, 1990)'
_diffrn_ambient_temperature 153(2)
_diffrn_measurement_device 'Stoe AED2'
_diffrn_measurement_method 'profile fitting'
_diffrn_radiation_monochromator graphite
_diffrn_radiation_source 'fine-focus sealed tube'
_diffrn_radiation_type MoK\a
_diffrn_radiation_wavelength 0.71073
_diffrn_reflns_av_R_equivalents 0.0388
_diffrn_reflns_av_sigmaI/netI 0.0445
_diffrn_reflns_limit_h_max 13
_diffrn_reflns_limit_h_min -13
_diffrn_reflns_limit_k_max 14
_diffrn_reflns_limit_k_min -14
_diffrn_reflns_limit_l_max 18
_diffrn_reflns_limit_l_min -18
_diffrn_reflns_number 3052
_diffrn_reflns_theta_max 22.50
_diffrn_reflns_theta_min 3.59
_diffrn_standards_decay_% 0
_diffrn_standards_interval_time 90
_diffrn_standards_number 3
_exptl_absorpt_coefficient_mu 0.064
_exptl_absorpt_correction_type none
_exptl_crystal_colour none
_exptl_crystal_density_diffrn 1.068
_exptl_crystal_description plates
_exptl_crystal_F_000 936
_exptl_crystal_size_max 0.80
_exptl_crystal_size_mid 0.70
_exptl_crystal_size_min 0.20
_refine_diff_density_max 0.221
_refine_diff_density_min -0.238
_refine_diff_density_rms 0.043
_refine_ls_extinction_method none
_refine_ls_goodness_of_fit_all 1.034
_refine_ls_goodness_of_fit_obs 1.059
_refine_ls_hydrogen_treatment riding
_refine_ls_matrix_type full
_refine_ls_number_parameters 151
_refine_ls_number_reflns 1728
_refine_ls_number_restraints 0
_refine_ls_restrained_S_all 1.067
_refine_ls_restrained_S_obs 1.059
_refine_ls_R_factor_all 0.0792
_refine_ls_R_factor_obs 0.0619
_refine_ls_shift/esd_max 0.000
_refine_ls_shift/esd_mean 0.000
_refine_ls_structure_factor_coef Fsqd
_refine_ls_weighting_details 'w=1/[\s^2^(Fo^2^)+(0.0800P)^2^+4.0000P] where P=(Fo^2^+2Fc^2^)/3'
_refine_ls_weighting_scheme calc
_refine_ls_wR_factor_all 0.1794
_refine_ls_wR_factor_obs 0.1556
_reflns_number_observed 1352
_reflns_number_total 1732
_reflns_observed_criterion >2sigma(I)
_cod_depositor_comments
;
The following automatic conversions were performed:

'_chemical_melting_point' tag was changed to
'_chemical_temperature_decomposition' since the value had been given
as 'dec. 165 \%C'. The value 'dec. 165 \%C' was changed to '438.15' -
it was converted from degrees Celsius(C) to Kelvins(K).

Automatic conversion script
Id: cif_fix_values 1646 2011-03-28 12:23:43Z adriana 

The following automatic conversions were performed:

'_refine_ls_weighting_scheme' value 'calc
w=1/[\s^2^(Fo^2^)+(0.0800P)^2^+4.0000P] where P=(Fo^2^+2Fc^2^)/3' was
changed to 'calc'. New tag '_refine_ls_weighting_details' was
created. The value of the new tag was set to
'w=1/[\s^2^(Fo^2^)+(0.0800P)^2^+4.0000P] where P=(Fo^2^+2Fc^2^)/3'.

Automatic conversion script
Id: cif_fix_values 3143 2015-03-26 13:38:13Z robertas 
;
_cod_original_sg_symbol_H-M C2/c
_cod_database_code 4063194

loop_
_symmetry_equiv_pos_as_xyz
'x, y, z'
'-x, y, -z+1/2'
'x+1/2, y+1/2, z'
'-x+1/2, y+1/2, -z+1/2'
'-x, -y, -z'
'x, -y, z-1/2'
'-x+1/2, -y+1/2, -z'
'x+1/2, -y+1/2, z-1/2'

loop_
_atom_site_aniso_label
_atom_site_aniso_U_11
_atom_site_aniso_U_22
_atom_site_aniso_U_33
_atom_site_aniso_U_23
_atom_site_aniso_U_13
_atom_site_aniso_U_12
Li1 0.036(3) 0.037(4) 0.041(4) 0.000 0.015(3) 0.000
Li2 0.040(4) 0.034(3) 0.037(3) 0.000 0.016(3) 0.000
N1 0.0504(15) 0.0411(14) 0.0356(13) 0.0015(10) 0.0119(12) 0.0036(11)
N2 0.053(2) 0.0440(14) 0.0275(12) 0.0032(10) 0.0106(11) 0.0026(11)
N3 0.0457(15) 0.0441(14) 0.0432(15) 0.0091(11) 0.0178(12) 0.0108(11)
C1 0.038(2) 0.0339(15) 0.0346(15) -0.0014(11) 0.0137(12) -0.0029(12)
C2 0.044(2) 0.0304(15) 0.038(2) -0.0030(12) 0.0205(14) -0.0039(12)
C3 0.067(2) 0.041(2) 0.055(2) 0.0005(14) 0.040(2) 0.000(2)
C4 0.068(2) 0.049(2) 0.096(3) 0.009(2) 0.061(2) 0.008(2)
C5 0.039(2) 0.052(2) 0.092(3) 0.007(2) 0.030(2) 0.0089(15)
C6 0.037(2) 0.044(2) 0.050(2) 0.0020(14) 0.0136(14) 0.0023(13)
C7 0.097(3) 0.068(2) 0.034(2) 0.007(2) 0.019(2) 0.011(2)
C8 0.052(2) 0.136(4) 0.067(2) 0.045(2) 0.015(2) 0.039(2)
C9 0.120(3) 0.038(2) 0.068(2) 0.004(2) 0.048(2) 0.010(2)
C10 0.184(5) 0.045(2) 0.054(2) 0.007(2) 0.028(3) 0.025(3)
C11 0.089(3) 0.138(4) 0.073(3) 0.052(3) -0.027(2) -0.029(3)
C12 0.123(4) 0.083(3) 0.121(4) 0.060(3) 0.085(3) 0.035(3)

loop_
_atom_site_label
_atom_site_type_symbol
_atom_site_fract_x
_atom_site_fract_y
_atom_site_fract_z
_atom_site_U_iso_or_equiv
_atom_site_thermal_displace_type
_atom_site_occupancy
_atom_site_calc_flag
_atom_site_refinement_flags
Li1 Li 0.0000 0.6045(4) 0.2500 0.0375(14) Uani 1 d S
Li2 Li 0.0000 0.7798(4) 0.2500 0.0363(14) Uani 1 d S
N1 N 0.0358(2) 0.4863(2) 0.33987(14) 0.0432(6) Uani 1 d .
N2 N -0.0042(2) 0.7730(2) 0.08532(13) 0.0424(7) Uani 1 d .
N3 N -0.0432(2) 0.8432(2) 0.13361(14) 0.0437(7) Uani 1 d .
C1 C 0.1279(2) 0.7036(2) 0.2155(2) 0.0351(7) Uani 1 d .
C2 C 0.1085(2) 0.7316(2) 0.1322(2) 0.0358(7) Uani 1 d .
C3 C 0.1910(3) 0.7161(2) 0.0934(2) 0.0497(8) Uani 1 d .
H3A H 0.1730(3) 0.7358(2) 0.0367(2) 0.075 Uiso 1 d R
C4 C 0.2975(3) 0.6726(2) 0.1362(2) 0.0627(10) Uani 1 d .
H4A H 0.3531(3) 0.6600(2) 0.1089(2) 0.094 Uiso 1 d R
C5 C 0.3241(3) 0.6474(2) 0.2181(2) 0.0587(9) Uani 1 d .
H5A H 0.3993(3) 0.6197(2) 0.2493(2) 0.088 Uiso 1 d R
C6 C 0.2400(2) 0.6635(2) 0.2558(2) 0.0439(8) Uani 1 d .
H6A H 0.2595(2) 0.6456(2) 0.3130(2) 0.066 Uiso 1 d R
C7 C -0.0213(4) 0.8062(3) 0.0005(2) 0.0674(10) Uani 1 d .
H7A H -0.0162(22) 0.7499(4) -0.0335(4) 0.101 Uiso 1 calc R
H7B H 0.0399(13) 0.8538(14) 0.0019(2) 0.101 Uiso 1 calc R
H7C H -0.0989(9) 0.8368(16) -0.0234(6) 0.101 Uiso 1 calc R
C8 C -0.1719(3) 0.8485(4) 0.1034(2) 0.0862(14) Uani 1 d .
H8A H -0.1998(3) 0.8803(20) 0.0490(9) 0.129 Uiso 1 calc R
H8B H -0.1975(3) 0.8866(18) 0.1425(10) 0.129 Uiso 1 calc R
H8C H -0.2047(3) 0.7822(4) 0.0987(17) 0.129 Uiso 1 calc R
C9 C 0.0105(4) 0.9394(2) 0.1353(2) 0.0710(11) Uani 1 d .
H9A H -0.0189(17) 0.9682(8) 0.0796(4) 0.107 Uiso 1 calc R
H9B H 0.0962(4) 0.9324(3) 0.1532(15) 0.107 Uiso 1 calc R
H9C H -0.0099(18) 0.9821(6) 0.1741(12) 0.107 Uiso 1 calc R
C10 C 0.0353(5) 0.3989(3) 0.2928(2) 0.098(2) Uani 1 d .
H10A H 0.1175(5) 0.3851(3) 0.2971(2) 0.147 Uiso 1 calc R
H10B H 0.0091(5) 0.3439(3) 0.3196(2) 0.147 Uiso 1 calc R
C11 C 0.1465(4) 0.4968(4) 0.4075(3) 0.115(2) Uani 1 d .
H11A H 0.1546(17) 0.4440(18) 0.4477(13) 0.172 Uiso 1 calc R
H11B H 0.1483(14) 0.5602(13) 0.4347(15) 0.172 Uiso 1 calc R
H11C H 0.2115(4) 0.4934(29) 0.3860(5) 0.172 Uiso 1 calc R
C12 C -0.0571(4) 0.4806(3) 0.3755(3) 0.098(2) Uani 1 d .
H12A H -0.0471(18) 0.4210(13) 0.4089(17) 0.147 Uiso 1 calc R
H12B H -0.1339(4) 0.4791(24) 0.3308(3) 0.147 Uiso 1 calc R
H12C H -0.0529(18) 0.5380(13) 0.4106(16) 0.147 Uiso 1 calc R

loop_
_atom_type_symbol
_atom_type_description
_atom_type_scat_dispersion_real
_atom_type_scat_dispersion_imag
_atom_type_scat_source
C C 0.0033 0.0016 'International Tables Vol C Tables 4.2.6.8 and 6.1.1.4'
H H 0.0000 0.0000 'International Tables Vol C Tables 4.2.6.8 and 6.1.1.4'
Li Li -0.0003 0.0001 'International Tables Vol C Tables 4.2.6.8 and 6.1.1.4'
N N 0.0061 0.0033 'International Tables Vol C Tables 4.2.6.8 and 6.1.1.4'

loop_
_geom_angle_atom_site_label_1
_geom_angle_atom_site_label_2
_geom_angle_atom_site_label_3
_geom_angle
_geom_angle_site_symmetry_1
_geom_angle_site_symmetry_3
N1 Li1 N1 84.0(2) 2 .
N1 Li1 C1 104.01(9) 2 .
N1 Li1 C1 129.67(11) . .
N1 Li1 C1 129.67(11) 2 2
N1 Li1 C1 104.01(9) . 2
C1 Li1 C1 107.4(3) . 2
N1 Li1 Li2 138.02(12) 2 .
N1 Li1 Li2 138.02(12) . .
C1 Li1 Li2 53.68(14) . .
C1 Li1 Li2 53.68(14) 2 .
N3 Li2 N3 130.7(3) 2 .
N3 Li2 C1 120.75(10) 2 .
N3 Li2 C1 84.20(10) . .
N3 Li2 C1 84.20(10) 2 2
N3 Li2 C1 120.75(10) . 2
C1 Li2 C1 121.0(3) . 2
N3 Li2 Li1 114.6(2) 2 .
N3 Li2 Li1 114.6(2) . .
C1 Li2 Li1 60.5(2) . .
C1 Li2 Li1 60.5(2) 2 .
C10 N1 C11 110.9(3) . .
C10 N1 C12 109.8(3) . .
C11 N1 C12 107.6(3) . .
C10 N1 Li1 104.8(2) . .
C11 N1 Li1 113.6(2) . .
C12 N1 Li1 110.2(2) . .
C2 N2 N3 111.9(2) . .
C2 N2 C7 117.2(2) . .
N3 N2 C7 113.7(2) . .
N2 N3 C9 112.0(2) . .
N2 N3 C8 110.4(3) . .
C9 N3 C8 111.9(3) . .
N2 N3 Li2 104.7(2) . .
C9 N3 Li2 113.2(2) . .
C8 N3 Li2 104.2(2) . .
C6 C1 C2 113.4(2) . .
C6 C1 Li2 136.9(2) . .
C2 C1 Li2 105.6(2) . .
C6 C1 Li1 105.5(2) . .
C2 C1 Li1 122.0(2) . .
Li2 C1 Li1 65.8(2) . .
C3 C2 C1 123.0(3) . .
C3 C2 N2 119.3(2) . .
C1 C2 N2 117.7(2) . .
C4 C3 C2 120.1(3) . .
C5 C4 C3 119.9(3) . .
C4 C5 C6 119.0(3) . .
C5 C6 C1 124.4(3) . .
C10 C10 N1 117.7(3) 2 .

loop_
_geom_bond_atom_site_label_1
_geom_bond_atom_site_label_2
_geom_bond_distance
_geom_bond_site_symmetry_2
Li1 N1 2.172(5) 2
Li1 N1 2.172(5) .
Li1 C1 2.284(4) .
Li1 C1 2.284(4) 2
Li1 Li2 2.393(9) .
Li2 N3 2.074(3) 2
Li2 N3 2.074(3) .
Li2 C1 2.114(4) .
Li2 C1 2.114(4) 2
N1 C10 1.440(4) .
N1 C11 1.445(4) .
N1 C12 1.457(4) .
N2 C2 1.439(4) .
N2 N3 1.449(3) .
N2 C7 1.471(4) .
N3 C9 1.462(4) .
N3 C8 1.465(4) .
C1 C6 1.405(4) .
C1 C2 1.420(4) .
C2 C3 1.395(4) .
C3 C4 1.379(5) .
C4 C5 1.375(5) .
C5 C6 1.399(4) .
C10 C10 1.422(7) 2
